data_2012410
loop_
_publ_author_name
'Thu\'ery, Pierre'
'Nierlich, Martine'
'Masci, Bernardo'

_publ_section_title
;
 Bis[2-(2-hydroxyphenoxy)ethyl] ether methanol solvate
;
_journal_issue 1
_journal_name_full 'Acta Crystallographica Section C'
_journal_page_first o14
_journal_page_last o15
_journal_paper_doi 10.1107/S010827010101664X
_journal_volume 58
_journal_year 2002
_chemical_formula_moiety 'C16 H18 O5, C H4 O'
_chemical_formula_sum 'C17 H22 O6'
_chemical_formula_weight 322.35
_space_group_IT_number 14
_symmetry_cell_setting monoclinic
_symmetry_space_group_name_Hall '-P 2ybc'
_symmetry_space_group_name_H-M 'P 1 21/c 1'
_atom_sites_solution_hydrogens 'see text'
_atom_sites_solution_primary direct
_atom_sites_solution_secondary difmap
_audit_creation_method SHELXL97
_cell_angle_alpha 90.00
_cell_angle_beta 94.270(3)
_cell_angle_gamma 90.00
_cell_formula_units_Z 4
_cell_length_a 10.8638(7)
_cell_length_b 9.6264(5)
_cell_length_c 15.9399(9)
_cell_measurement_reflns_used 6010
_cell_measurement_temperature 100(2)
_cell_measurement_theta_max 25.68
_cell_measurement_theta_min 2.83
_cell_volume 1662.36(17)
_computing_cell_refinement 'DENZO-SMN (Otwinowski & Minor, 1997)'
_computing_data_collection 'KappaCCD Software (Nonius, 1998)'
_computing_data_reduction DENZO-SMN
_computing_molecular_graphics 'SHELXTL (Bruker, 1997)'
_computing_publication_material 'SHELXTL (Bruker, 1997) and PARST97 (Nardelli, 1995)'
_computing_structure_refinement 'SHELXL97 (Sheldrick, 1997)'
_computing_structure_solution 'SHELXS97 (Sheldrick, 1997)'
_diffrn_ambient_temperature 100(2)
_diffrn_detector_area_resol_mean 18
_diffrn_measured_fraction_theta_full .992
_diffrn_measured_fraction_theta_max .992
_diffrn_measurement_device_type 'Nonius KappaCCD area detector'
_diffrn_measurement_method '\f scans'
_diffrn_radiation_monochromator graphite
_diffrn_radiation_source 'fine-focus sealed tube'
_diffrn_radiation_type MoK\a
_diffrn_radiation_wavelength .71073
_diffrn_reflns_av_R_equivalents .047
_diffrn_reflns_av_sigmaI/netI .062
_diffrn_reflns_limit_h_max 13
_diffrn_reflns_limit_h_min -13
_diffrn_reflns_limit_k_max 11
_diffrn_reflns_limit_k_min -11
_diffrn_reflns_limit_l_max 19
_diffrn_reflns_limit_l_min -19
_diffrn_reflns_number 6010
_diffrn_reflns_theta_full 25.68
_diffrn_reflns_theta_max 25.68
_diffrn_reflns_theta_min 2.83
_diffrn_standards_decay_% none
_exptl_absorpt_coefficient_mu .097
_exptl_absorpt_correction_type none
_exptl_crystal_colour colourless
_exptl_crystal_density_diffrn 1.288
_exptl_crystal_density_meas ?
_exptl_crystal_description parallelepiped
_exptl_crystal_F_000 688
_exptl_crystal_size_max .30
_exptl_crystal_size_mid .30
_exptl_crystal_size_min .25
_refine_diff_density_max .16
_refine_diff_density_min -.23
_refine_ls_extinction_method none
_refine_ls_goodness_of_fit_ref 1.024
_refine_ls_hydrogen_treatment 'see text'
_refine_ls_matrix_type full
_refine_ls_number_parameters 209
_refine_ls_number_reflns 3129
_refine_ls_number_restraints 0
_refine_ls_restrained_S_all 1.024
_refine_ls_R_factor_all .0771
_refine_ls_R_factor_gt .0452
_refine_ls_shift/su_max .001
_refine_ls_shift/su_mean .000
_refine_ls_structure_factor_coef Fsqd
_refine_ls_weighting_details 'calc w=1/[\s^2^(Fo^2^)+(0.055P)^2^+0.291P] where P=(Fo^2^+2Fc^2^)/3'
_refine_ls_weighting_scheme calc
_refine_ls_wR_factor_gt .1033
_refine_ls_wR_factor_ref .1194
_reflns_number_gt 2190
_reflns_number_total 3129
_reflns_threshold_expression >2sigma(I)
_cod_data_source_file bm1474.cif
_cod_data_source_block I
_cod_depositor_comments
;
The following automatic conversions were performed:

'_exptl_crystal_density_meas' value 'not measured' was changed to '?'
- the value is perceived as not measured.

Automatic conversion script
Id: cif_fix_values 3008 2015-01-20 13:52:24Z robertas 
;
_cod_original_cell_volume 1662.4(2)
_cod_original_sg_symbol_H-M 'P 21/c'
_cod_database_code 2012410
_cod_database_fobs_code 2012410

loop_
_symmetry_equiv_pos_as_xyz
'x, y, z'
'-x, y+1/2, -z+1/2'
'-x, -y, -z'
'x, -y-1/2, z-1/2'

loop_
_atom_site_label
_atom_site_fract_x
_atom_site_fract_y
_atom_site_fract_z
_atom_site_U_iso_or_equiv
_atom_site_adp_type
_atom_site_calc_flag
_atom_site_refinement_flags
_atom_site_occupancy
_atom_site_disorder_assembly
_atom_site_disorder_group
_atom_site_type_symbol
O1 .49490(13) .21467(15) -.00582(9) .0362(4) Uani d . 1 . . O
H1 .4672 .2636 .0372 .043 Uiso d R 1 . . H
O2 .62048(11) .35906(13) .11635(8) .0272(3) Uani d . 1 . . O
O3 .49235(12) .44762(13) .24994(8) .0270(3) Uani d . 1 . . O
O4 .24949(11) .36477(13) .27016(8) .0270(3) Uani d . 1 . . O
O5 .14137(12) .20741(14) .14692(8) .0320(3) Uani d . 1 . . O
H5 .2210 .2565 .1439 .038 Uiso d R 1 . . H
C1 .61996(18) .1992(2) .00656(12) .0279(4) Uani d . 1 . . C
C2 .67928(18) .1102(2) -.04486(12) .0332(5) Uani d . 1 . . C
H2 .6336 .0623 -.0872 .040 Uiso calc R 1 . . H
C3 .80598(19) .0910(2) -.03439(13) .0332(5) Uani d . 1 . . C
H3 .8450 .0308 -.0696 .040 Uiso calc R 1 . . H
C4 .87403(19) .16201(19) .02877(12) .0309(5) Uani d . 1 . . C
H4 .9590 .1490 .0362 .037 Uiso calc R 1 . . H
C5 .81592(18) .2529(2) .08129(12) .0276(4) Uani d . 1 . . C
H5A .8618 .3004 .1237 .033 Uiso calc R 1 . . H
C6 .68984(17) .27176(19) .06988(11) .0249(4) Uani d . 1 . . C
C7 .68325(18) .4313(2) .18555(12) .0287(4) Uani d . 1 . . C
H7A .7524 .4834 .1666 .034 Uiso calc R 1 . . H
H7B .7143 .3659 .2283 .034 Uiso calc R 1 . . H
C8 .59168(18) .5277(2) .22049(13) .0299(5) Uani d . 1 . . C
H8A .6313 .5812 .2665 .036 Uiso calc R 1 . . H
H8B .5600 .5919 .1772 .036 Uiso calc R 1 . . H
C9 .40896(18) .53039(19) .29455(12) .0293(5) Uani d . 1 . . C
H9A .3629 .5922 .2558 .035 Uiso calc R 1 . . H
H9B .4549 .5865 .3366 .035 Uiso calc R 1 . . H
C10 .32203(17) .4364(2) .33606(12) .0276(4) Uani d . 1 . . C
H10A .2689 .4901 .3701 .033 Uiso calc R 1 . . H
H10B .3678 .3703 .3721 .033 Uiso calc R 1 . . H
C11 .16499(17) .26858(18) .29434(12) .0253(4) Uani d . 1 . . C
C12 .11061(17) .18857(19) .22800(12) .0261(4) Uani d . 1 . . C
C13 .02417(17) .0889(2) .24427(13) .0315(5) Uani d . 1 . . C
H13 -.0126 .0361 .2004 .038 Uiso calc R 1 . . H
C14 -.00810(18) .0672(2) .32610(14) .0340(5) Uani d . 1 . . C
H14 -.0666 .0003 .3368 .041 Uiso calc R 1 . . H
C15 .04669(19) .1451(2) .39130(13) .0336(5) Uani d . 1 . . C
H15 .0255 .1296 .4460 .040 Uiso calc R 1 . . H
C16 .13327(18) .2464(2) .37586(13) .0310(5) Uani d . 1 . . C
H16 .1696 .2990 .4199 .037 Uiso calc R 1 . . H
O6 .35039(12) .34310(13) .10620(8) .0294(3) Uani d . 1 . . O
H6 .4092 .3686 .1574 .035 Uiso d R 1 . . H
C17 .3205(2) .4714(2) .06243(14) .0365(5) Uani d . 1 . . C
H17A .2772 .5317 .0981 .055 Uiso calc R 1 . . H
H17B .2692 .4521 .0121 .055 Uiso calc R 1 . . H
H17C .3951 .5158 .0480 .055 Uiso calc R 1 . . H

loop_
_atom_site_aniso_label
_atom_site_aniso_U_11
_atom_site_aniso_U_22
_atom_site_aniso_U_33
_atom_site_aniso_U_12
_atom_site_aniso_U_13
_atom_site_aniso_U_23
O1 .0277(7) .0470(9) .0331(8) .0022(7) -.0028(6) -.0137(7)
O2 .0268(7) .0281(7) .0265(7) -.0008(6) .0000(6) -.0054(6)
O3 .0262(7) .0256(7) .0296(7) -.0028(6) .0047(5) -.0045(6)
O4 .0278(7) .0266(7) .0262(7) -.0057(6) .0001(5) -.0017(6)
O5 .0315(7) .0357(8) .0285(8) -.0078(6) .0004(6) -.0019(6)
C1 .0266(10) .0298(10) .0270(10) -.0009(9) -.0006(8) .0004(8)
C2 .0351(11) .0345(11) .0299(11) -.0025(10) .0014(9) -.0076(9)
C3 .0358(11) .0341(11) .0304(11) .0027(10) .0074(9) -.0025(9)
C4 .0287(10) .0307(10) .0336(11) .0018(9) .0046(8) .0026(9)
C5 .0279(10) .0267(10) .0280(10) -.0024(9) .0012(8) .0014(8)
C6 .0284(10) .0235(9) .0231(10) .0011(9) .0044(8) .0013(8)
C7 .0293(10) .0295(10) .0271(11) -.0053(9) .0003(8) -.0049(8)
C8 .0298(10) .0275(10) .0327(11) -.0066(9) .0051(9) -.0046(8)
C9 .0293(10) .0245(10) .0342(11) .0000(9) .0041(9) -.0066(8)
C10 .0264(10) .0280(10) .0280(11) -.0013(9) -.0001(8) -.0071(8)
C11 .0221(9) .0208(9) .0332(11) .0028(8) .0034(8) .0013(8)
C12 .0231(9) .0257(9) .0290(10) .0018(8) -.0005(8) .0006(8)
C13 .0244(11) .0286(10) .0408(12) -.0021(9) -.0016(9) -.0030(9)
C14 .0274(10) .0289(11) .0466(13) -.0008(9) .0082(9) .0013(10)
C15 .0332(11) .0311(11) .0377(12) .0002(10) .0100(9) .0006(9)
C16 .0316(11) .0292(10) .0326(11) .0016(9) .0050(9) -.0045(9)
O6 .0311(7) .0317(7) .0250(7) -.0014(6) -.0008(6) .0027(6)
C17 .0340(11) .0398(12) .0356(12) .0055(10) .0019(9) .0088(10)

loop_
_atom_type_symbol
_atom_type_description
_atom_type_scat_dispersion_real
_atom_type_scat_dispersion_imag
_atom_type_scat_source
C C .0033 .0016 'International Tables Vol C Tables 4.2.6.8 and 6.1.1.4'
H H .0000 .0000 'International Tables Vol C Tables 4.2.6.8 and 6.1.1.4'
O O .0106 .0060 'International Tables Vol C Tables 4.2.6.8 and 6.1.1.4'

loop_
_geom_angle_atom_site_label_1
_geom_angle_atom_site_label_2
_geom_angle_atom_site_label_3
_geom_angle
C1 O1 H1 109.4
C6 O2 C7 117.45(14)
C8 O3 C9 112.47(13)
C11 O4 C10 117.19(14)
C12 O5 H5 112.5
O1 C1 C2 119.06(17)
O1 C1 C6 121.91(17)
C2 C1 C6 119.03(18)
C1 C2 C3 121.01(19)
C1 C2 H2 119.5
C3 C2 H2 119.5
C4 C3 C2 119.57(19)
C4 C3 H3 120.2
C2 C3 H3 120.2
C3 C4 C5 120.35(19)
C3 C4 H4 119.8
C5 C4 H4 119.8
C6 C5 C4 119.53(18)
C6 C5 H5A 120.2
C4 C5 H5A 120.2
C5 C6 O2 125.84(17)
C5 C6 C1 120.50(17)
O2 C6 C1 113.66(16)
O2 C7 C8 107.20(15)
O2 C7 H7A 110.3
C8 C7 H7A 110.3
O2 C7 H7B 110.3
C8 C7 H7B 110.3
H7A C7 H7B 108.5
O3 C8 C7 109.00(15)
O3 C8 H8A 109.9
C7 C8 H8A 109.9
O3 C8 H8B 109.9
C7 C8 H8B 109.9
H8A C8 H8B 108.3
O3 C9 C10 109.02(14)
O3 C9 H9A 109.9
C10 C9 H9A 109.9
O3 C9 H9B 109.9
C10 C9 H9B 109.9
H9A C9 H9B 108.3
O4 C10 C9 107.20(15)
O4 C10 H10A 110.3
C9 C10 H10A 110.3
O4 C10 H10B 110.3
C9 C10 H10B 110.3
H10A C10 H10B 108.5
O4 C11 C16 125.65(17)
O4 C11 C12 114.19(16)
C16 C11 C12 120.16(18)
O5 C12 C13 119.08(17)
O5 C12 C11 121.31(17)
C13 C12 C11 119.61(18)
C12 C13 C14 120.19(19)
C12 C13 H13 119.9
C14 C13 H13 119.9
C15 C14 C13 120.00(19)
C15 C14 H14 120.0
C13 C14 H14 120.0
C14 C15 C16 120.50(19)
C14 C15 H15 119.8
C16 C15 H15 119.7
C11 C16 C15 119.53(19)
C11 C16 H16 120.2
C15 C16 H16 120.2
C17 O6 H6 106.5
O6 C17 H17A 109.5
O6 C17 H17B 109.5
H17A C17 H17B 109.5
O6 C17 H17C 109.5
H17A C17 H17C 109.5
H17B C17 H17C 109.5

loop_
_geom_bond_atom_site_label_1
_geom_bond_atom_site_label_2
_geom_bond_site_symmetry_2
_geom_bond_distance
_geom_bond_publ_flag
O1 C1 . 1.366(2) ?
O1 H1 . .90 ?
O2 C6 . 1.380(2) ?
O2 C7 . 1.433(2) ?
O3 C8 . 1.433(2) ?
O3 C9 . 1.434(2) ?
O4 C11 . 1.379(2) ?
O4 C10 . 1.441(2) ?
O5 C12 . 1.371(2) ?
O5 H5 . .99 ?
C1 C2 . 1.378(3) ?
C1 C6 . 1.403(3) ?
C2 C3 . 1.386(3) ?
C2 H2 . .9300 ?
C3 C4 . 1.384(3) ?
C3 H3 . .9300 ?
C4 C5 . 1.394(3) ?
C4 H4 . .9300 ?
C5 C6 . 1.380(3) ?
C5 H5A . .9300 ?
C7 C8 . 1.498(3) ?
C7 H7A . .9700 ?
C7 H7B . .9700 ?
C8 H8A . .9700 ?
C8 H8B . .9700 ?
C9 C10 . 1.497(3) ?
C9 H9A . .9700 ?
C9 H9B . .9700 ?
C10 H10A . .9700 ?
C10 H10B . .9700 ?
C11 C16 . 1.385(3) ?
C11 C12 . 1.403(3) ?
C12 C13 . 1.381(3) ?
C13 C14 . 1.391(3) ?
C13 H13 . .9300 ?
C14 C15 . 1.380(3) ?
C14 H14 . .9300 ?
C15 C16 . 1.390(3) ?
C15 H15 . .9300 ?
C16 H16 . .9300 ?
O6 C17 . 1.444(2) ?
O6 H6 . 1.03 ?
C17 H17A . .9600 ?
C17 H17B . .9600 ?
C17 H17C . .9600 ?

loop_
_geom_hbond_atom_site_label_D
_geom_hbond_atom_site_label_H
_geom_hbond_atom_site_label_A
_geom_hbond_distance_DH
_geom_hbond_distance_HA
_geom_hbond_distance_DA
_geom_hbond_angle_DHA
O1 H1 O6 .90 1.90 2.7566(19) 158
O5 H5 O6 .99 1.78 2.7392(18) 163
O6 H6 O3 1.03 1.84 2.8485(18) 167

loop_
_geom_torsion_atom_site_label_1
_geom_torsion_atom_site_label_2
_geom_torsion_atom_site_label_3
_geom_torsion_atom_site_label_4
_geom_torsion
O1 C1 C2 C3 -179.80(19)
C6 C1 C2 C3 .5(3)
C1 C2 C3 C4 .1(3)
C2 C3 C4 C5 -.4(3)
C3 C4 C5 C6 -.1(3)
C4 C5 C6 O2 -179.29(16)
C4 C5 C6 C1 .7(3)
C7 O2 C6 C5 -3.5(3)
C7 O2 C6 C1 176.49(16)
O1 C1 C6 C5 179.39(17)
C2 C1 C6 C5 -.9(3)
O1 C1 C6 O2 -.6(3)
C2 C1 C6 O2 179.08(16)
C6 O2 C7 C8 175.01(14)
C9 O3 C8 C7 172.19(15)
O2 C7 C8 O3 61.43(19)
C8 O3 C9 C10 -169.97(15)
C11 O4 C10 C9 178.05(14)
O3 C9 C10 O4 -64.26(19)
C10 O4 C11 C16 8.1(2)
C10 O4 C11 C12 -171.19(16)
O4 C11 C12 O5 .1(3)
C16 C11 C12 O5 -179.30(17)
O4 C11 C12 C13 -179.81(15)
C16 C11 C12 C13 .8(3)
O5 C12 C13 C14 179.62(18)
C11 C12 C13 C14 -.5(3)
C12 C13 C14 C15 -.3(3)
C13 C14 C15 C16 .7(3)
O4 C11 C16 C15 -179.68(17)
C12 C11 C16 C15 -.4(3)
C14 C15 C16 C11 -.4(3)

loop_
_cod_related_entry_id
_cod_related_entry_database
_cod_related_entry_code
1 ChemSpider 21135028
